data_8101498
loop_
_publ_author_name
'Mrozek, Agnieszka'
'Karolak-Wojciechowska, Janina'
'Yal\,cin, Ismail'
'\,Sener, Esin'

_publ_section_title
;
Crystal structure of 2[2'-cyclohexyl]ethyl benzimidazole, C15H20N2
;
_journal_issue 2
_journal_name_full 'Zeitschrift f\"ur Kristallographie - New Crystal Structures'
_journal_page_first 181
_journal_page_last 182
_journal_volume 214
_journal_year 1999
_chemical_formula_sum 'C15 H20 N2'
_chemical_formula_weight 253.25
_space_group_IT_number 61
_symmetry_cell_setting orthorhombic
_symmetry_space_group_name_Hall '-P 2ac 2ab'
_symmetry_space_group_name_H-M 'P b c a'
_cell_angle_alpha 90
_cell_angle_beta 90
_cell_angle_gamma 90
_cell_formula_units_Z 8
_cell_length_a 8.565(2)
_cell_length_b 9.813(2)
_cell_length_c 32.226(6)
_cell_measurement_temperature 293
_cell_volume 2708.5(10)
_exptl_crystal_density_diffrn 1.120
_refine_diff_density_rms 0.029
_refine_ls_R_factor_obs 0.0636
_cod_depositor_comments
;
The following automatic conversions were performed:

'_symmetry_cell_setting' tag value 'orthorombic' was replaced with
'orthorhombic' value.

Automatic conversion script
Id: cif_fix_values 1646 2011-03-28 12:23:43Z adriana 
;
_cod_database_code 8101498

loop_
_symmetry_equiv_pos_as_xyz
x,y,z
1/2-x,-y,1/2+z
-x,1/2+y,1/2-z
1/2+x,1/2-y,-z
-x,-y,-z
1/2+x,y,1/2-z
x,1/2-y,1/2+z
1/2-x,1/2+y,z

loop_
_atom_site_aniso_label
_atom_site_aniso_U_11
_atom_site_aniso_U_22
_atom_site_aniso_U_33
_atom_site_aniso_U_23
_atom_site_aniso_U_13
_atom_site_aniso_U_12
N1 0.0649(7) 0.0296(7) 0.0966(9) 0.0036(7) -0.0048(7) -0.0031(6)
N3 0.0810(9) 0.0244(7) 0.1127(11) -0.0021(7) -0.0264(8) 0.0060(6)
C2 0.0823(10) 0.0308(9) 0.1184(15) 0.0037(9) -0.0218(11) 0.0091(8)
C4 0.0648(8) 0.0282(8) 0.0761(9) -0.0072(7) 0.0079(7) 0.0056(6)
C5 0.0777(10) 0.0410(9) 0.0869(11) -0.0035(9) -0.0090(9) -0.0014(8)
C6 0.0824(11) 0.0563(11) 0.0902(11) -0.0164(10) -0.0122(10) -0.0035(10)
C7 0.0882(11) 0.0591(11) 0.0811(11) 0.0109(9) -0.0108(10) 0.0152(10)
C8 0.0906(11) 0.0338(8) 0.0635(8) 0.0002(7) -0.0022(9) 0.0044(8)
C9 0.0622(8) 0.0304(7) 0.0658(8) 0.0034(7) 0.0009(7) -0.0009(7)
C10 0.1286(15) 0.0650(14) 0.272(3) 0.0074(19) -0.1159(16) -0.0013(13)
C11 0.1698(17) 0.0914(19) 0.263(3) 0.043(2) -0.1396(17) -0.0290(18)
C12 0.1095(13) 0.0471(11) 0.1272(15) -0.0035(12) -0.0461(12) -0.0102(11)
C13 0.1036(15) 0.146(3) 0.0971(14) 0.0288(16) 0.0091(13) 0.0326(17)
C14 0.130(2) 0.196(4) 0.0815(13) -0.0151(19) -0.0127(15) 0.038(2)
C15 0.1113(15) 0.0766(15) 0.1383(18) 0.0018(15) -0.0451(15) -0.0013(15)
C16 0.0987(16) 0.129(2) 0.1174(18) 0.0130(18) 0.0010(15) 0.0119(18)
C17 0.1251(18) 0.136(3) 0.0782(12) -0.0090(14) -0.0075(13) 0.0143(19)

loop_
_atom_site_label
_atom_site_thermal_displace_type
_atom_site_fract_x
_atom_site_fract_y
_atom_site_fract_z
_atom_site_occupancy
_atom_site_U_iso_or_equiv
N1 Uani 0.21745(18) 0.11362(14) 0.33608(5) 1.000 0.0637(4)
N3 Uani 0.17990(19) -0.10980(14) 0.34001(6) 1.000 0.0727(5)
C2 Uani 0.2682(3) -0.00801(18) 0.35112(8) 1.000 0.0772(7)
C4 Uani 0.06211(19) -0.05142(16) 0.31725(5) 1.000 0.0564(5)
C5 Uani -0.0653(2) -0.1114(2) 0.29816(7) 1.000 0.0685(6)
C6 Uani -0.1656(3) -0.0282(2) 0.27569(7) 1.000 0.0763(6)
C7 Uani -0.1371(3) 0.1145(2) 0.27299(7) 1.000 0.0761(6)
C8 Uani -0.0142(3) 0.17321(18) 0.29221(5) 1.000 0.0626(5)
C9 Uani 0.08517(19) 0.08933(17) 0.31444(5) 1.000 0.0528(4)
C10 Uani 0.4093(3) -0.0232(3) 0.37618(14) 1.000 0.1552(12)
C11 Uani 0.5002(4) 0.0752(3) 0.39032(14) 1.000 0.1747(13)
C12 Uani 0.6371(3) 0.0512(2) 0.41718(9) 1.000 0.0946(8)
C13 Uani 0.6189(4) 0.1222(4) 0.45863(9) 1.000 0.1156(12)
C14 Uani 0.7612(4) 0.1055(5) 0.48634(9) 1.000 0.1358(16)
C15 Uani 0.9072(3) 0.1490(3) 0.46510(10) 1.000 0.1087(9)
C16 Uani 0.9237(4) 0.0800(4) 0.42464(10) 1.000 0.1150(10)
C17 Uani 0.7836(4) 0.1011(4) 0.39752(8) 1.000 0.1131(12)
H1A Uiso 0.26390 0.19520 0.33940 1.000 0.0960
H5A Uiso -0.08630 -0.20700 0.30120 1.000 0.1030
H6A Uiso -0.25270 -0.06700 0.26110 1.000 0.1140
H7A Uiso -0.20790 0.17180 0.25790 1.000 0.1140
H8A Uiso 0.00580 0.26930 0.29060 1.000 0.0940
H10A Uiso 0.37770 -0.07480 0.40040 1.000 0.2330
H10B Uiso 0.47730 -0.08280 0.36040 1.000 0.2330
H11A Uiso 0.43280 0.13770 0.40530 1.000 0.2620
H11B Uiso 0.53810 0.12420 0.36620 1.000 0.2620
H12 Uiso 0.64700 -0.04700 0.42210 1.000 0.1420
H13A Uiso 0.52540 0.08990 0.47180 1.000 0.1730
H13B Uiso 0.60740 0.21820 0.45380 1.000 0.1730
H14A Uiso 0.77100 0.01010 0.49240 1.000 0.2040
H14B Uiso 0.74700 0.15370 0.51200 1.000 0.2040
H15A Uiso 0.99720 0.13150 0.48200 1.000 0.1630
H15B Uiso 0.89950 0.24560 0.46100 1.000 0.1630
H16A Uiso 0.93860 -0.01590 0.42910 1.000 0.1720
H16B Uiso 1.01520 0.11480 0.41110 1.000 0.1720
H17A Uiso 0.77310 0.19640 0.39130 1.000 0.1700
H17B Uiso 0.79920 0.05340 0.37190 1.000 0.1700

loop_
_geom_bond_atom_site_label_1
_geom_bond_atom_site_label_2
_geom_bond_site_symmetry_1
_geom_bond_site_symmetry_2
_geom_bond_distance
_geom_bond_publ_flag
N1 C2 . . 1.360(2) yes
N1 C9 . . 1.352(2) yes
N3 C2 . . 1.303(3) yes
N3 C4 . . 1.373(2) yes
C2 C10 . . 1.461(4) yes
C4 C5 . . 1.384(2) no
C4 C9 . . 1.398(2) yes
C5 C6 . . 1.389(3) no
C6 C7 . . 1.424(3) no
C7 C8 . . 1.350(3) no
C8 C9 . . 1.384(3) no
C10 C11 . . 1.321(5) no
C11 C12 . . 1.476(5) no
C12 C13 . . 1.515(4) no
C12 C17 . . 1.488(4) no
C13 C14 . . 1.520(5) no
C14 C15 . . 1.488(4) no
C15 C16 . . 1.476(5) no
C16 C17 . . 1.499(5) no
